data_2216851
loop_
_publ_author_name
'Lu-Zhuang Xu'
'Qian Yang'
'Jing-Jing Nie'

_publ_section_title
;
 Eplerenone 1,4-dioxane solvate
;
_journal_coeditor_code XU2379
_journal_issue 12
_journal_name_full 'Acta Crystallographica Section E'
_journal_page_first o4898
_journal_page_last o4898
_journal_paper_doi 10.1107/S1600536807060199
_journal_volume 63
_journal_year 2007
_chemical_formula_iupac 'C24 H30 O6, C4 H8 O2'
_chemical_formula_moiety 'C24 H30 O6, C4 H8 O2'
_chemical_formula_sum 'C28 H38 O8'
_chemical_formula_weight 502.58
_chemical_name_systematic
;
9\a,11-Epoxy-7\a-(methoxycarbonyl)-3-oxo-17\a-pregn-4-ene-21,17-carbolactone
dioxane solvate
;
_space_group_IT_number 19
_symmetry_cell_setting orthorhombic
_symmetry_space_group_name_Hall 'P 2ac 2ab'
_symmetry_space_group_name_H-M 'P 21 21 21'
_atom_sites_solution_hydrogens geom
_atom_sites_solution_primary direct
_atom_sites_solution_secondary difmap
_audit_creation_method SHELXL-97
_cell_angle_alpha 90.00
_cell_angle_beta 90.00
_cell_angle_gamma 90.00
_cell_formula_units_Z 4
_cell_length_a 8.2308(8)
_cell_length_b 13.5580(12)
_cell_length_c 23.2279(18)
_cell_measurement_reflns_used 8986
_cell_measurement_temperature 291(2)
_cell_measurement_theta_max 25.5
_cell_measurement_theta_min 3.0
_cell_volume 2592.1(4)
_computing_cell_refinement 'PROCESS-AUTO (Rigaku, 1998)'
_computing_data_collection 'PROCESS-AUTO (Rigaku, 1998)'
_computing_data_reduction 'CrystalStructure (Rigaku/MSC, 2002)'
_computing_molecular_graphics 'Ortep-3 for Windows (Farrugia, 1997)'
_computing_publication_material 'WinGX (Farrugia, 1999)'
_computing_structure_refinement 'SHELXL97 (Sheldrick, 1997)'
_computing_structure_solution 'SIR92 (Altomare <i>et al.</i>,  1993)'
_diffrn_ambient_temperature 291(2)
_diffrn_detector_area_resol_mean 10.0
_diffrn_measured_fraction_theta_full 0.996
_diffrn_measured_fraction_theta_max 0.996
_diffrn_measurement_device_type 'Rigaku R-AXIS RAPID IP'
_diffrn_measurement_method \w
_diffrn_radiation_monochromator graphite
_diffrn_radiation_source 'fine-focus sealed tube'
_diffrn_radiation_type MoK\a
_diffrn_radiation_wavelength 0.71073
_diffrn_reflns_av_R_equivalents 0.0598
_diffrn_reflns_av_sigmaI/netI 0.0339
_diffrn_reflns_limit_h_max 9
_diffrn_reflns_limit_h_min -10
_diffrn_reflns_limit_k_max 17
_diffrn_reflns_limit_k_min -17
_diffrn_reflns_limit_l_max 30
_diffrn_reflns_limit_l_min -29
_diffrn_reflns_number 24758
_diffrn_reflns_theta_full 27.42
_diffrn_reflns_theta_max 27.42
_diffrn_reflns_theta_min 3.00
_diffrn_standards_interval_count 0
_diffrn_standards_interval_time 0
_diffrn_standards_number 0
_exptl_absorpt_coefficient_mu 0.093
_exptl_absorpt_correction_type none
_exptl_crystal_colour colorless
_exptl_crystal_density_diffrn 1.288
_exptl_crystal_density_method 'not measured'
_exptl_crystal_description prism
_exptl_crystal_F_000 1080
_exptl_crystal_size_max 0.48
_exptl_crystal_size_mid 0.45
_exptl_crystal_size_min 0.27
_refine_diff_density_max 0.364
_refine_diff_density_min -0.420
_refine_ls_extinction_coef 0.016(4)
_refine_ls_extinction_expression Fc^*^=kFc[1+0.001xFc^2^\l^3^/sin(2\q)]^-1/4^
_refine_ls_extinction_method SHELXL97
_refine_ls_goodness_of_fit_ref 1.065
_refine_ls_hydrogen_treatment constr
_refine_ls_matrix_type full
_refine_ls_number_parameters 324
_refine_ls_number_reflns 3340
_refine_ls_number_restraints 12
_refine_ls_restrained_S_all 1.068
_refine_ls_R_factor_all 0.0967
_refine_ls_R_factor_gt 0.0653
_refine_ls_shift/su_max 0.001
_refine_ls_shift/su_mean 0.000
_refine_ls_structure_factor_coef Fsqd
_refine_ls_weighting_details 'calc w=1/[\s^2^(Fo^2^)+(0.1356P)^2^] where P=(Fo^2^+2Fc^2^)/3'
_refine_ls_weighting_scheme calc
_refine_ls_wR_factor_gt 0.1826
_refine_ls_wR_factor_ref 0.2086
_reflns_number_gt 2244
_reflns_number_total 3340
_reflns_threshold_expression I>2\s(I)
_cod_data_source_file xu2379.cif
_cod_data_source_block I
_cod_database_code 2216851
_cod_database_fobs_code 2216851

loop_
_symmetry_equiv_pos_as_xyz
'x, y, z'
'-x+1/2, -y, z+1/2'
'x+1/2, -y+1/2, -z'
'-x, y+1/2, -z+1/2'

loop_
_atom_site_type_symbol
_atom_site_label
_atom_site_fract_x
_atom_site_fract_y
_atom_site_fract_z
_atom_site_U_iso_or_equiv
_atom_site_adp_type
_atom_site_calc_flag
_atom_site_refinement_flags
_atom_site_occupancy
_atom_site_disorder_assembly
_atom_site_disorder_group
O O1 -0.0712(5) 0.5542(3) 0.10266(16) 0.0857(12) Uani d . 1 . .
O O2 0.1407(3) 0.82048(19) 0.29115(11) 0.0458(6) Uani d . 1 . .
O O3 0.4915(4) 0.8356(2) 0.49706(11) 0.0573(8) Uani d . 1 . .
O O4 0.3797(5) 0.8881(3) 0.57887(13) 0.0739(10) Uani d . 1 . .
O O5 0.4814(6) 0.9205(3) 0.22206(16) 0.0855(12) Uani d . 1 . .
O O6 0.2938(4) 0.8363(2) 0.17302(13) 0.0638(9) Uani d . 1 . .
C C1 -0.0097(6) 0.5814(3) 0.1479(2) 0.0596(11) Uani d . 1 . .
C C2 0.1593(6) 0.6089(3) 0.15113(19) 0.0548(10) Uani d . 1 . .
H H2 0.2196 0.6078 0.1173 0.066 Uiso calc R 1 . .
C C3 0.2352(5) 0.6361(3) 0.19966(18) 0.0494(9) Uani d . 1 . .
C C4 0.1465(4) 0.6421(3) 0.25689(16) 0.0430(8) Uani d . 1 . .
C C5 -0.0358(5) 0.6585(4) 0.2456(2) 0.0594(11) Uani d . 1 . .
H H5A -0.0947 0.6521 0.2815 0.071 Uiso calc R 1 . .
H H5B -0.0521 0.7250 0.2314 0.071 Uiso calc R 1 . .
C C6 -0.1048(5) 0.5854(4) 0.2021(2) 0.0669(13) Uani d . 1 . .
H H6A -0.1070 0.5202 0.2193 0.080 Uiso calc R 1 . .
H H6B -0.2159 0.6038 0.1931 0.080 Uiso calc R 1 . .
C C7 0.4150(5) 0.6551(4) 0.19859(17) 0.0526(10) Uani d . 1 . .
H H7A 0.4490 0.6648 0.1590 0.063 Uiso calc R 1 . .
H H7B 0.4709 0.5973 0.2132 0.063 Uiso calc R 1 . .
C C8 0.4663(4) 0.7454(3) 0.23433(17) 0.0493(10) Uani d . 1 . .
H H8 0.5852 0.7445 0.2364 0.059 Uiso calc R 1 . .
C C9 0.4029(4) 0.7308(3) 0.29600(16) 0.0433(8) Uani d . 1 . .
H H9 0.4423 0.6663 0.3091 0.052 Uiso calc R 1 . .
C C10 0.2189(4) 0.7252(3) 0.29489(16) 0.0396(8) Uani d . 1 . .
C C11 0.1279(5) 0.7654(3) 0.34464(16) 0.0446(9) Uani d . 1 . .
H H11 0.0218 0.7348 0.3514 0.054 Uiso calc R 1 . .
C C12 0.2060(5) 0.8094(3) 0.39728(17) 0.0472(9) Uani d . 1 . .
H H12A 0.1550 0.7820 0.4314 0.057 Uiso calc R 1 . .
H H12B 0.1876 0.8800 0.3974 0.057 Uiso calc R 1 . .
C C13 0.3889(5) 0.7893(3) 0.39967(16) 0.0436(9) Uani d . 1 . .
C C14 0.4620(4) 0.8068(3) 0.33951(16) 0.0439(9) Uani d . 1 . .
H H14 0.4279 0.8723 0.3263 0.053 Uiso calc R 1 . .
C C15 0.6476(5) 0.8095(4) 0.3502(2) 0.0625(12) Uani d . 1 . .
H H15A 0.6946 0.7443 0.3455 0.075 Uiso calc R 1 . .
H H15B 0.7003 0.8545 0.3237 0.075 Uiso calc R 1 . .
C C16 0.6669(5) 0.8450(4) 0.4121(2) 0.0596(11) Uani d . 1 . .
H H16A 0.7288 0.9058 0.4133 0.072 Uiso calc R 1 . .
H H16B 0.7229 0.7958 0.4350 0.072 Uiso calc R 1 . .
C C17 0.4952(5) 0.8617(3) 0.43499(15) 0.0481(9) Uani d . 1 . .
C C18 0.4392(6) 0.9696(3) 0.43506(18) 0.0530(10) Uani d . 1 . .
H H18A 0.5318 1.0139 0.4349 0.064 Uiso calc R 1 . .
H H18B 0.3724 0.9834 0.4016 0.064 Uiso calc R 1 . .
C C19 0.3419(6) 0.9810(3) 0.48991(17) 0.0593(11) Uani d . 1 . .
H H19A 0.3603 1.0453 0.5071 0.071 Uiso calc R 1 . .
H H19B 0.2267 0.9731 0.4825 0.071 Uiso calc R 1 . .
C C20 0.4042(6) 0.9003(3) 0.52813(18) 0.0551(10) Uani d . 1 . .
C C21 0.1706(6) 0.5435(3) 0.2897(2) 0.0604(11) Uani d . 1 . .
H H21A 0.1290 0.4901 0.2670 0.091 Uiso calc R 1 . .
H H21B 0.1136 0.5462 0.3258 0.091 Uiso calc R 1 . .
H H21C 0.2843 0.5333 0.2968 0.091 Uiso calc R 1 . .
C C22 0.4163(6) 0.6834(3) 0.42091(18) 0.0571(11) Uani d . 1 . .
H H22A 0.3896 0.6793 0.4611 0.086 Uiso calc R 1 . .
H H22B 0.5282 0.6657 0.4155 0.086 Uiso calc R 1 . .
H H22C 0.3484 0.6391 0.3995 0.086 Uiso calc R 1 . .
C C23 0.4185(6) 0.8438(4) 0.20998(18) 0.0558(11) Uani d . 1 . .
C C24 0.2338(9) 0.9278(4) 0.1488(3) 0.0927(19) Uani d . 1 . .
H H24A 0.2996 0.9460 0.1164 0.139 Uiso calc R 1 . .
H H24B 0.2388 0.9787 0.1775 0.139 Uiso calc R 1 . .
H H24C 0.1233 0.9191 0.1366 0.139 Uiso calc R 1 . .
O O71A 0.193(2) 0.3566(12) 0.4854(9) 0.166(4) Uani d PD 0.50 A 1
O O72A 0.431(2) 0.3198(9) 0.4216(7) 0.166(4) Uani d PD 0.50 A 1
C C71A 0.294(3) 0.4369(11) 0.4700(7) 0.154(3) Uani d PD 0.50 A 1
H H71A 0.3886 0.4419 0.4946 0.185 Uiso calc PR 0.50 A 1
H H71B 0.2350 0.4989 0.4703 0.185 Uiso calc PR 0.50 A 1
C C72A 0.337(3) 0.4045(12) 0.4096(6) 0.154(3) Uani d PD 0.50 A 1
H H72A 0.2413 0.3884 0.3872 0.185 Uiso calc PR 0.50 A 1
H H72B 0.4000 0.4543 0.3896 0.185 Uiso calc PR 0.50 A 1
C C73A 0.315(3) 0.2469(13) 0.4373(7) 0.154(3) Uani d PD 0.50 A 1
H H73A 0.3591 0.1811 0.4325 0.185 Uiso calc PR 0.50 A 1
H H73B 0.2172 0.2530 0.4142 0.185 Uiso calc PR 0.50 A 1
C C74A 0.280(3) 0.2688(12) 0.5006(7) 0.154(3) Uani d PD 0.50 A 1
H H74A 0.2126 0.2194 0.5190 0.185 Uiso calc PR 0.50 A 1
H H74B 0.3772 0.2813 0.5231 0.185 Uiso calc PR 0.50 A 1
O O71B 0.187(2) 0.3779(12) 0.4944(8) 0.166(4) Uani d PD 0.50 B 2
O O72B 0.368(2) 0.2869(10) 0.3974(6) 0.166(4) Uani d PD 0.50 B 2
C C71B 0.190(4) 0.4141(11) 0.4372(7) 0.154(3) Uani d PD 0.50 B 2
H H71C 0.2779 0.4609 0.4330 0.185 Uiso calc PR 0.50 B 2
H H71D 0.0886 0.4486 0.4295 0.185 Uiso calc PR 0.50 B 2
C C72B 0.211(2) 0.3308(12) 0.3932(7) 0.154(3) Uani d PD 0.50 B 2
H H72C 0.1285 0.2807 0.3998 0.185 Uiso calc PR 0.50 B 2
H H72D 0.1953 0.3568 0.3547 0.185 Uiso calc PR 0.50 B 2
C C73B 0.365(4) 0.2373(12) 0.4509(6) 0.154(3) Uani d PD 0.50 B 2
H H73C 0.4686 0.2056 0.4589 0.185 Uiso calc PR 0.50 B 2
H H73D 0.2796 0.1883 0.4521 0.185 Uiso calc PR 0.50 B 2
C C74B 0.333(3) 0.3201(11) 0.4930(7) 0.154(3) Uani d PD 0.50 B 2
H H74C 0.3443 0.2917 0.5311 0.185 Uiso calc PR 0.50 B 2
H H74D 0.4216 0.3665 0.4885 0.185 Uiso calc PR 0.50 B 2

loop_
_atom_site_aniso_label
_atom_site_aniso_U_11
_atom_site_aniso_U_22
_atom_site_aniso_U_33
_atom_site_aniso_U_12
_atom_site_aniso_U_13
_atom_site_aniso_U_23
O1 0.087(3) 0.097(3) 0.073(2) -0.032(2) -0.019(2) -0.012(2)
O2 0.0459(13) 0.0406(14) 0.0510(14) 0.0051(11) -0.0005(12) 0.0003(12)
O3 0.0726(18) 0.0561(17) 0.0431(14) 0.0134(15) -0.0107(14) 0.0028(13)
O4 0.108(3) 0.069(2) 0.0451(17) 0.009(2) -0.0006(18) -0.0004(15)
O5 0.106(3) 0.070(2) 0.081(2) -0.041(2) -0.002(2) 0.0095(18)
O6 0.072(2) 0.0581(18) 0.0613(18) -0.0009(16) -0.0077(16) 0.0094(15)
C1 0.063(3) 0.046(2) 0.069(3) -0.007(2) -0.005(2) -0.011(2)
C2 0.057(2) 0.058(2) 0.050(2) -0.005(2) -0.004(2) -0.0102(19)
C3 0.050(2) 0.048(2) 0.050(2) 0.0030(18) 0.0030(19) -0.0074(19)
C4 0.0394(18) 0.0406(19) 0.049(2) 0.0015(15) 0.0054(17) -0.0026(16)
C5 0.041(2) 0.067(3) 0.070(3) -0.001(2) -0.002(2) -0.016(2)
C6 0.048(2) 0.071(3) 0.082(3) -0.008(2) 0.003(2) -0.020(3)
C7 0.0431(19) 0.065(3) 0.049(2) 0.0012(19) 0.0061(18) -0.009(2)
C8 0.0374(19) 0.062(3) 0.049(2) -0.0047(19) 0.0070(17) -0.0024(18)
C9 0.0391(17) 0.046(2) 0.0448(19) 0.0065(16) 0.0011(17) -0.0005(17)
C10 0.0363(16) 0.0373(18) 0.0450(19) 0.0005(14) 0.0055(16) 0.0027(16)
C11 0.0427(19) 0.045(2) 0.046(2) 0.0004(16) 0.0059(17) 0.0015(17)
C12 0.047(2) 0.048(2) 0.046(2) 0.0015(17) 0.0009(18) -0.0014(18)
C13 0.047(2) 0.045(2) 0.0391(18) 0.0044(16) -0.0018(16) 0.0009(16)
C14 0.0387(18) 0.048(2) 0.045(2) -0.0007(16) 0.0033(16) -0.0016(17)
C15 0.041(2) 0.085(3) 0.061(3) -0.003(2) -0.001(2) -0.008(2)
C16 0.047(2) 0.068(3) 0.064(3) 0.002(2) -0.008(2) -0.008(2)
C17 0.058(2) 0.048(2) 0.0390(19) 0.0053(18) -0.0067(17) 0.0005(16)
C18 0.060(2) 0.045(2) 0.054(2) -0.0058(19) -0.007(2) 0.0038(18)
C19 0.075(3) 0.049(2) 0.054(2) 0.008(2) -0.009(2) -0.0017(19)
C20 0.071(3) 0.047(2) 0.047(2) 0.000(2) -0.002(2) -0.0025(18)
C21 0.063(3) 0.047(2) 0.071(3) -0.006(2) 0.001(2) 0.004(2)
C22 0.072(3) 0.046(2) 0.053(2) 0.010(2) -0.001(2) 0.0045(19)
C23 0.056(2) 0.065(3) 0.046(2) -0.012(2) 0.007(2) 0.006(2)
C24 0.124(5) 0.076(4) 0.078(3) 0.023(4) -0.018(4) 0.015(3)
O71A 0.207(6) 0.082(6) 0.208(8) 0.044(4) 0.120(5) 0.001(5)
O72A 0.207(6) 0.082(6) 0.208(8) 0.044(4) 0.120(5) 0.001(5)
C71A 0.252(10) 0.078(4) 0.133(5) 0.035(6) 0.038(6) 0.020(4)
C72A 0.252(10) 0.078(4) 0.133(5) 0.035(6) 0.038(6) 0.020(4)
C73A 0.252(10) 0.078(4) 0.133(5) 0.035(6) 0.038(6) 0.020(4)
C74A 0.252(10) 0.078(4) 0.133(5) 0.035(6) 0.038(6) 0.020(4)
O71B 0.207(6) 0.082(6) 0.208(8) 0.044(4) 0.120(5) 0.001(5)
O72B 0.207(6) 0.082(6) 0.208(8) 0.044(4) 0.120(5) 0.001(5)
C71B 0.252(10) 0.078(4) 0.133(5) 0.035(6) 0.038(6) 0.020(4)
C72B 0.252(10) 0.078(4) 0.133(5) 0.035(6) 0.038(6) 0.020(4)
C73B 0.252(10) 0.078(4) 0.133(5) 0.035(6) 0.038(6) 0.020(4)
C74B 0.252(10) 0.078(4) 0.133(5) 0.035(6) 0.038(6) 0.020(4)

loop_
_atom_type_symbol
_atom_type_description
_atom_type_scat_dispersion_real
_atom_type_scat_dispersion_imag
_atom_type_scat_source
C C 0.0033 0.0000 'International Tables Vol C Tables 4.2.6.8 and 6.1.1.4'
H H 0.0000 0.0000 'International Tables Vol C Tables 4.2.6.8 and 6.1.1.4'
O O 0.0106 0.0000 'International Tables Vol C Tables 4.2.6.8 and 6.1.1.4'

loop_
_geom_angle_atom_site_label_1
_geom_angle_atom_site_label_2
_geom_angle_atom_site_label_3
_geom_angle
C10 O2 C11 61.4(2)
C20 O3 C17 112.1(3)
C23 O6 C24 116.4(4)
O1 C1 C2 121.4(5)
O1 C1 C6 121.4(4)
C2 C1 C6 117.1(4)
C3 C2 C1 124.3(4)
C3 C2 H2 117.8
C1 C2 H2 117.8
C2 C3 C7 119.5(4)
C2 C3 C4 121.8(4)
C7 C3 C4 118.6(3)
C3 C4 C5 109.1(3)
C3 C4 C10 110.7(3)
C5 C4 C10 111.5(3)
C3 C4 C21 108.8(3)
C5 C4 C21 109.4(4)
C10 C4 C21 107.3(3)
C6 C5 C4 112.5(4)
C6 C5 H5A 109.1
C4 C5 H5A 109.1
C6 C5 H5B 109.1
C4 C5 H5B 109.1
H5A C5 H5B 107.8
C1 C6 C5 112.9(4)
C1 C6 H6A 109.0
C5 C6 H6A 109.0
C1 C6 H6B 109.0
C5 C6 H6B 109.0
H6A C6 H6B 107.8
C3 C7 C8 113.5(3)
C3 C7 H7A 108.9
C8 C7 H7A 108.9
C3 C7 H7B 108.9
C8 C7 H7B 108.9
H7A C7 H7B 107.7
C23 C8 C9 112.2(3)
C23 C8 C7 115.6(3)
C9 C8 C7 107.8(3)
C23 C8 H8 106.9
C9 C8 H8 106.9
C7 C8 H8 106.9
C10 C9 C14 111.3(3)
C10 C9 C8 109.2(3)
C14 C9 C8 115.0(3)
C10 C9 H9 107.0
C14 C9 H9 107.0
C8 C9 H9 107.0
O2 C10 C11 59.5(2)
O2 C10 C9 113.7(3)
C11 C10 C9 118.2(3)
O2 C10 C4 116.4(3)
C11 C10 C4 121.2(3)
C9 C10 C4 115.4(3)
O2 C11 C10 59.0(2)
O2 C11 C12 117.4(3)
C10 C11 C12 124.4(3)
O2 C11 H11 114.8
C10 C11 H11 114.8
C12 C11 H11 114.8
C11 C12 C13 112.3(3)
C11 C12 H12A 109.1
C13 C12 H12A 109.1
C11 C12 H12B 109.1
C13 C12 H12B 109.1
H12A C12 H12B 107.9
C12 C13 C22 108.8(4)
C12 C13 C14 108.9(3)
C22 C13 C14 112.2(3)
C12 C13 C17 117.5(3)
C22 C13 C17 109.8(3)
C14 C13 C17 99.3(3)
C9 C14 C13 111.9(3)
C9 C14 C15 115.9(3)
C13 C14 C15 104.1(3)
C9 C14 H14 108.2
C13 C14 H14 108.2
C15 C14 H14 108.2
C16 C15 C14 105.2(4)
C16 C15 H15A 110.7
C14 C15 H15A 110.7
C16 C15 H15B 110.7
C14 C15 H15B 110.7
H15A C15 H15B 108.8
C15 C16 C17 106.2(3)
C15 C16 H16A 110.5
C17 C16 H16A 110.5
C15 C16 H16B 110.5
C17 C16 H16B 110.5
H16A C16 H16B 108.7
O3 C17 C16 108.8(3)
O3 C17 C18 102.7(3)
C16 C17 C18 114.8(4)
O3 C17 C13 110.6(3)
C16 C17 C13 104.1(3)
C18 C17 C13 115.8(3)
C19 C18 C17 105.0(3)
C19 C18 H18A 110.8
C17 C18 H18A 110.8
C19 C18 H18B 110.8
C17 C18 H18B 110.8
H18A C18 H18B 108.8
C20 C19 C18 104.0(4)
C20 C19 H19A 111.0
C18 C19 H19A 111.0
C20 C19 H19B 111.0
C18 C19 H19B 111.0
H19A C19 H19B 109.0
O4 C20 O3 121.6(4)
O4 C20 C19 128.4(4)
O3 C20 C19 110.0(3)
C4 C21 H21A 109.5
C4 C21 H21B 109.5
H21A C21 H21B 109.5
C4 C21 H21C 109.5
H21A C21 H21C 109.5
H21B C21 H21C 109.5
C13 C22 H22A 109.5
C13 C22 H22B 109.5
H22A C22 H22B 109.5
C13 C22 H22C 109.5
H22A C22 H22C 109.5
H22B C22 H22C 109.5
O5 C23 O6 123.2(4)
O5 C23 C8 124.9(4)
O6 C23 C8 112.0(4)
O6 C24 H24A 109.5
O6 C24 H24B 109.5
H24A C24 H24B 109.5
O6 C24 H24C 109.5
H24A C24 H24C 109.5
H24B C24 H24C 109.5
C71A O71A C74A 114.3(16)
C72A O72A C73A 104.3(15)
O71A C71A C72A 98.6(15)
O71A C71A H71A 112.1
C72A C71A H71A 112.1
O71A C71A H71B 112.1
C72A C71A H71B 112.1
H71A C71A H71B 109.7
O72A C72A C71A 100.5(12)
O72A C72A H72A 111.7
C71A C72A H72A 111.7
O72A C72A H72B 111.7
C71A C72A H72B 111.7
H72A C72A H72B 109.4
O72A C73A C74A 103.7(15)
O72A C73A H73A 111.0
C74A C73A H73A 111.0
O72A C73A H73B 111.0
C74A C73A H73B 111.0
H73A C73A H73B 109.0
O71A C74A C73A 91.1(14)
O71A C74A H74A 113.5
C73A C74A H74A 113.5
O71A C74A H74B 113.5
C73A C74A H74B 113.5
H74A C74A H74B 110.8
C71B O71B C74B 99.1(16)
C73B O72B C72B 103.9(15)
O71B C71B C72B 111.8(15)
O71B C71B H71C 109.3
C72B C71B H71C 109.3
O71B C71B H71D 109.3
C72B C71B H71D 109.3
H71C C71B H71D 107.9
O72B C72B C71B 111.4(16)
O72B C72B H72C 109.3
C71B C72B H72C 109.3
O72B C72B H72D 109.3
C71B C72B H72D 109.3
H72C C72B H72D 108.0
O72B C73B C74B 102.6(13)
O72B C73B H73C 111.2
C74B C73B H73C 111.2
O72B C73B H73D 111.2
C74B C73B H73D 111.2
H73C C73B H73D 109.2
O71B C74B C73B 124.7(19)
O71B C74B H74C 106.1
C73B C74B H74C 106.1
O71B C74B H74D 106.1
C73B C74B H74D 106.1
H74C C74B H74D 106.3

loop_
_geom_bond_atom_site_label_1
_geom_bond_atom_site_label_2
_geom_bond_distance
O1 C1 1.224(6)
O2 C10 1.445(4)
O2 C11 1.453(5)
O3 C20 1.344(5)
O3 C17 1.485(4)
O4 C20 1.207(5)
O5 C23 1.195(6)
O6 C23 1.342(6)
O6 C24 1.448(6)
C1 C2 1.442(7)
C1 C6 1.483(7)
C2 C3 1.341(6)
C2 H2 0.9300
C3 C7 1.502(6)
C3 C4 1.519(5)
C4 C5 1.539(5)
C4 C10 1.550(5)
C4 C21 1.552(6)
C5 C6 1.525(6)
C5 H5A 0.9700
C5 H5B 0.9700
C6 H6A 0.9700
C6 H6B 0.9700
C7 C8 1.539(6)
C7 H7A 0.9700
C7 H7B 0.9700
C8 C23 1.501(7)
C8 C9 1.538(5)
C8 H8 0.9800
C9 C10 1.517(5)
C9 C14 1.524(5)
C9 H9 0.9800
C10 C11 1.481(5)
C11 C12 1.504(5)
C11 H11 0.9800
C12 C13 1.531(5)
C12 H12A 0.9700
C12 H12B 0.9700
C13 C22 1.535(6)
C13 C14 1.540(5)
C13 C17 1.550(6)
C14 C15 1.548(5)
C14 H14 0.9800
C15 C16 1.524(6)
C15 H15A 0.9700
C15 H15B 0.9700
C16 C17 1.527(6)
C16 H16A 0.9700
C16 H16B 0.9700
C17 C18 1.534(6)
C18 C19 1.513(6)
C18 H18A 0.9700
C18 H18B 0.9700
C19 C20 1.500(6)
C19 H19A 0.9700
C19 H19B 0.9700
C21 H21A 0.9600
C21 H21B 0.9600
C21 H21C 0.9600
C22 H22A 0.9600
C22 H22B 0.9600
C22 H22C 0.9600
C24 H24A 0.9600
C24 H24B 0.9600
C24 H24C 0.9600
O71A C71A 1.412(10)
O71A C74A 1.431(10)
O72A C72A 1.412(10)
O72A C73A 1.422(10)
C71A C72A 1.513(10)
C71A H71A 0.9700
C71A H71B 0.9700
C72A H72A 0.9700
C72A H72B 0.9700
C73A C74A 1.527(10)
C73A H73A 0.9700
C73A H73B 0.9700
C74A H74A 0.9700
C74A H74B 0.9700
O71B C71B 1.416(10)
O71B C74B 1.430(10)
O72B C73B 1.414(10)
O72B C72B 1.431(10)
C71B C72B 1.532(10)
C71B H71C 0.9700
C71B H71D 0.9700
C72B H72C 0.9700
C72B H72D 0.9700
C73B C74B 1.512(10)
C73B H73C 0.9700
C73B H73D 0.9700
C74B H74C 0.9700
C74B H74D 0.9700

loop_
_geom_hbond_atom_site_label_D
_geom_hbond_atom_site_label_H
_geom_hbond_atom_site_label_A
_geom_hbond_site_symmetry_A
_geom_hbond_distance_DH
_geom_hbond_distance_HA
_geom_hbond_distance_DA
_geom_hbond_angle_DHA
_geom_hbond_publ_flag
C7 H7A O72B 4_655 0.97 2.59 3.370(15) 137 y
C12 H12B O1 4_555 0.97 2.55 3.500(6) 167 y
C14 H14 O5 . 0.98 2.55 3.138(5) 119 y
C18 H18A O71B 3_566 0.97 2.55 3.335(18) 138 y
C19 H19B O1 4_555 0.97 2.60 3.252(6) 125 y
C21 H21C O5 4_645 0.96 2.50 3.326(7) 144 y
